data_7041585
loop_
_publ_author_name
'Aulakh, Jaspreet K.'
'Lobana, Tarlok S.'
'Sood, Henna'
'Arora, Daljit S.'
'Garcia-Santos, Isabel'
'Hundal, Geeta'
'Kaur, Manpreet'
'Smolenski, Victoria A.'
'Jasinski, Jerry P.'

_publ_section_title
;
 Variable coordination and C-S bond cleavage activity of N-substituted
 imidazolidine-2-thiones towards copper: synthesis, spectroscopy,
 structures, ESI-mass and antimicrobial studies.
;
_journal_issue 4
_journal_name_full 'Dalton transactions (Cambridge, England : 2003)'
_journal_page_first 1324
_journal_page_last 1339
_journal_paper_doi 10.1039/c6dt04103e
_journal_volume 46
_journal_year 2017
_chemical_formula_moiety 'C10 H20 Cu I N4 S2'
_chemical_formula_sum 'C10 H20 Cu I N4 S2'
_chemical_formula_weight 450.89
_chemical_name_systematic
; 
 ? 
;
_space_group_IT_number 14
_symmetry_cell_setting monoclinic
_symmetry_space_group_name_Hall '-P 2ybc'
_symmetry_space_group_name_H-M 'P 1 21/c 1'
_atom_sites_solution_hydrogens geom
_atom_sites_solution_primary direct
_atom_sites_solution_secondary difmap
_audit_creation_method SHELXL-97
_audit_update_record
;
2016-11-18 deposited with the CCDC.
2016-12-26 downloaded from the CCDC.
;
_cell_angle_alpha 90.00
_cell_angle_beta 95.591(3)
_cell_angle_gamma 90.00
_cell_formula_units_Z 4
_cell_length_a 8.6359(7)
_cell_length_b 7.3154(5)
_cell_length_c 26.7530(18)
_cell_measurement_reflns_used 4784
_cell_measurement_temperature 296(2)
_cell_measurement_theta_max 24.93
_cell_measurement_theta_min 2.37
_cell_volume 1682.1(2)
_computing_cell_refinement 'Bruker SAINT'
_computing_data_collection 'Bruker APEX2'
_computing_data_reduction 'Bruker SAINT'
_computing_molecular_graphics 'Bruker SHELXTL'
_computing_publication_material 'Bruker SHELXTL'
_computing_structure_refinement 'SHELXL-97 (Sheldrick, 2008)'
_computing_structure_solution 'SIR-92 (Altomare et al., 1994)'
_diffrn_ambient_temperature 296(2)
_diffrn_measured_fraction_theta_full 0.999
_diffrn_measured_fraction_theta_max 0.999
_diffrn_measurement_device_type 'Bruker APEX-II CCD'
_diffrn_measurement_method '\f and \w scans'
_diffrn_radiation_monochromator graphite
_diffrn_radiation_source 'fine-focus sealed tube'
_diffrn_radiation_type MoK\a
_diffrn_radiation_wavelength 0.71073
_diffrn_reflns_av_R_equivalents 0.0379
_diffrn_reflns_av_sigmaI/netI 0.0336
_diffrn_reflns_limit_h_max 10
_diffrn_reflns_limit_h_min -10
_diffrn_reflns_limit_k_max 9
_diffrn_reflns_limit_k_min -8
_diffrn_reflns_limit_l_max 33
_diffrn_reflns_limit_l_min -29
_diffrn_reflns_number 13362
_diffrn_reflns_theta_full 26.53
_diffrn_reflns_theta_max 26.53
_diffrn_reflns_theta_min 1.53
_exptl_absorpt_coefficient_mu 3.372
_exptl_absorpt_correction_T_max 0.7454
_exptl_absorpt_correction_T_min 0.4931
_exptl_absorpt_correction_type multi-scan
_exptl_absorpt_process_details 'SADABS-2008/1 - Bruker AXS area detector scaling and absorption correction'
_exptl_crystal_colour white
_exptl_crystal_density_diffrn 1.781
_exptl_crystal_density_method 'not measured'
_exptl_crystal_description Needles
_exptl_crystal_F_000 888
_exptl_crystal_size_max 0.16
_exptl_crystal_size_mid 0.12
_exptl_crystal_size_min 0.06
_refine_diff_density_max 0.635
_refine_diff_density_min -0.432
_refine_diff_density_rms 0.072
_refine_ls_extinction_method none
_refine_ls_goodness_of_fit_ref 1.112
_refine_ls_hydrogen_treatment mixed
_refine_ls_matrix_type full
_refine_ls_number_parameters 170
_refine_ls_number_reflns 3493
_refine_ls_number_restraints 3
_refine_ls_restrained_S_all 1.125
_refine_ls_R_factor_all 0.0606
_refine_ls_R_factor_gt 0.0377
_refine_ls_shift/su_max 0.001
_refine_ls_shift/su_mean 0.000
_refine_ls_structure_factor_coef Fsqd
_refine_ls_weighting_details 'calc w=1/[\s^2^(Fo^2^)+(0.0260P)^2^+1.8584P] where P=(Fo^2^+2Fc^2^)/3'
_refine_ls_weighting_scheme calc
_refine_ls_wR_factor_gt 0.0830
_refine_ls_wR_factor_ref 0.0927
_reflns_number_gt 2475
_reflns_number_total 3493
_reflns_threshold_expression >2sigma(I)
_cod_data_source_file c6dt04103e2.cif
_cod_data_source_block 4
_cod_depositor_comments
;
The following automatic conversions were performed:

'_symmetry_cell_setting' value 'Monoclinic' changed to 'monoclinic'
according to
/usr/data/users/saulius/crontab/automatic-downloads/rss-feeds/RSC/lib/dictionaries/cif_core.dic
dictionary named 'cif_core.dic' version 2.4.2 from 2011-04-26.

'_exptl_absorpt_correction_type' value 'Multi-scan' changed to
'multi-scan' according to
/usr/data/users/saulius/crontab/automatic-downloads/rss-feeds/RSC/lib/dictionaries/cif_core.dic
dictionary named 'cif_core.dic' version 2.4.2 from 2011-04-26.

Automatic conversion script
Id: cif_fix_values 4268 2015-11-12 08:31:59Z antanas 

 Adding full bibliography for 7041581--7041593.cif.
;
_cod_original_sg_symbol_H-M 'P 21/c'
_cod_database_code 7041585

loop_
_symmetry_equiv_pos_as_xyz
'x, y, z'
'-x, y+1/2, -z+1/2'
'-x, -y, -z'
'x, -y-1/2, z-1/2'

loop_
_atom_site_label
_atom_site_type_symbol
_atom_site_fract_x
_atom_site_fract_y
_atom_site_fract_z
_atom_site_U_iso_or_equiv
_atom_site_adp_type
_atom_site_occupancy
_atom_site_symmetry_multiplicity
_atom_site_calc_flag
_atom_site_refinement_flags
C1 C 0.1028(5) 0.2288(6) 0.82869(15) 0.0535(10) Uani 1 1 d .
C2 C 0.0935(6) 0.5005(7) 0.7854(2) 0.0743(14) Uani 1 1 d .
H2A H 0.1104 0.6196 0.8010 0.089 Uiso 1 1 calc R
H2B H 0.0321 0.5153 0.7533 0.089 Uiso 1 1 calc R
C3 C 0.2456(6) 0.4071(7) 0.7791(2) 0.0774(15) Uani 1 1 d .
H3A H 0.2563 0.3808 0.7441 0.093 Uiso 1 1 calc R
H3B H 0.3333 0.4804 0.7928 0.093 Uiso 1 1 calc R
C4 C -0.1333(7) 0.4307(10) 0.8389(2) 0.0997(19) Uani 1 1 d .
H4A H -0.1408 0.3711 0.8710 0.120 Uiso 1 1 calc R
H4B H -0.1352 0.5619 0.8441 0.120 Uiso 1 1 calc R
C5 C -0.2642(9) 0.3764(10) 0.8033(3) 0.124(3) Uani 1 1 d .
H5A H -0.2500 0.4246 0.7707 0.186 Uiso 1 1 calc R
H5B H -0.3590 0.4235 0.8143 0.186 Uiso 1 1 calc R
H5C H -0.2696 0.2454 0.8016 0.186 Uiso 1 1 calc R
C6 C 0.3195(5) -0.5235(6) 0.94130(16) 0.0552(11) Uani 1 1 d .
C7 C 0.1821(8) -0.7111(9) 0.9965(3) 0.125(3) Uani 1 1 d D
H7A H 0.1545 -0.6016 1.0141 0.150 Uiso 1 1 calc R
H7B H 0.0959 -0.7381 0.9716 0.150 Uiso 1 1 calc R
C8 C 0.1937(10) -0.8597(11) 1.0325(3) 0.173(4) Uani 1 1 d D
H8A H 0.0976 -0.8707 1.0475 0.259 Uiso 1 1 calc R
H8B H 0.2767 -0.8352 1.0582 0.259 Uiso 1 1 calc R
H8C H 0.2146 -0.9718 1.0157 0.259 Uiso 1 1 calc R
C9 C 0.4476(6) -0.7880(6) 0.9661(2) 0.0721(14) Uani 1 1 d .
H9A H 0.4152 -0.9051 0.9516 0.086 Uiso 1 1 calc R
H9B H 0.5048 -0.8083 0.9987 0.086 Uiso 1 1 calc R
C10 C 0.5449(6) -0.6846(6) 0.9319(2) 0.0725(14) Uani 1 1 d .
H10A H 0.6440 -0.6483 0.9493 0.087 Uiso 1 1 calc R
H10B H 0.5633 -0.7564 0.9026 0.087 Uiso 1 1 calc R
N1 N 0.4477(5) -0.5268(5) 0.91829(16) 0.0711(11) Uani 1 1 d D
N2 N 0.3128(5) -0.6684(5) 0.97047(16) 0.0680(11) Uani 1 1 d .
N3 N 0.0171(5) 0.3762(6) 0.81810(17) 0.0752(12) Uani 1 1 d .
N4 N 0.2319(5) 0.2413(5) 0.80769(17) 0.0691(11) Uani 1 1 d D
S1 S 0.18230(15) -0.35553(18) 0.93574(5) 0.0722(4) Uani 1 1 d .
S2 S 0.04709(15) 0.0530(2) 0.86447(5) 0.0790(4) Uani 1 1 d .
Cu1 Cu 0.24225(7) -0.14595(7) 0.87989(2) 0.06174(18) Uani 1 1 d .
I1 I 0.49731(4) -0.13442(5) 0.840084(15) 0.07884(15) Uani 1 1 d .
H1 H 0.470(6) -0.438(5) 0.9009(18) 0.095 Uiso 1 1 d D
H4 H 0.299(5) 0.161(6) 0.811(2) 0.095 Uiso 1 1 d D

loop_
_atom_site_aniso_label
_atom_site_aniso_U_11
_atom_site_aniso_U_22
_atom_site_aniso_U_33
_atom_site_aniso_U_23
_atom_site_aniso_U_13
_atom_site_aniso_U_12
C1 0.057(3) 0.059(3) 0.044(2) 0.006(2) 0.0002(19) 0.002(2)
C2 0.089(4) 0.054(3) 0.080(3) 0.017(3) 0.008(3) 0.000(3)
C3 0.089(4) 0.058(3) 0.088(4) 0.016(3) 0.023(3) -0.009(3)
C4 0.087(4) 0.113(5) 0.100(4) 0.020(4) 0.016(4) 0.014(4)
C5 0.106(5) 0.132(6) 0.132(6) 0.009(5) 0.001(5) -0.001(5)
C6 0.061(3) 0.052(3) 0.052(3) 0.004(2) 0.004(2) 0.003(2)
C7 0.122(6) 0.089(4) 0.177(7) 0.056(5) 0.078(5) 0.030(4)
C8 0.147(8) 0.193(9) 0.193(9) 0.108(8) 0.090(7) 0.046(6)
C9 0.088(4) 0.048(3) 0.081(3) 0.011(3) 0.013(3) 0.010(3)
C10 0.083(4) 0.053(3) 0.083(4) 0.004(3) 0.015(3) 0.016(2)
N1 0.075(3) 0.058(3) 0.083(3) 0.022(2) 0.025(2) 0.017(2)
N2 0.072(3) 0.054(2) 0.081(3) 0.023(2) 0.019(2) 0.0106(19)
N3 0.065(3) 0.077(3) 0.085(3) 0.031(2) 0.014(2) 0.018(2)
N4 0.069(3) 0.053(2) 0.089(3) 0.020(2) 0.026(2) 0.0126(19)
S1 0.0699(8) 0.0675(8) 0.0818(9) 0.0280(7) 0.0202(6) 0.0197(6)
S2 0.0664(8) 0.0852(9) 0.0882(9) 0.0426(8) 0.0210(7) 0.0136(7)
Cu1 0.0722(4) 0.0534(3) 0.0589(3) 0.0092(3) 0.0025(3) 0.0043(3)
I1 0.0835(3) 0.0623(2) 0.0951(3) 0.01217(19) 0.0309(2) 0.00974(17)

loop_
_atom_type_symbol
_atom_type_description
_atom_type_scat_dispersion_real
_atom_type_scat_dispersion_imag
_atom_type_scat_source
C C 0.0033 0.0016 'International Tables Vol C Tables 4.2.6.8 and 6.1.1.4'
H H 0.0000 0.0000 'International Tables Vol C Tables 4.2.6.8 and 6.1.1.4'
N N 0.0061 0.0033 'International Tables Vol C Tables 4.2.6.8 and 6.1.1.4'
S S 0.1246 0.1234 'International Tables Vol C Tables 4.2.6.8 and 6.1.1.4'
Cu Cu 0.3201 1.2651 'International Tables Vol C Tables 4.2.6.8 and 6.1.1.4'
I I -0.4742 1.8119 'International Tables Vol C Tables 4.2.6.8 and 6.1.1.4'

loop_
_geom_angle_atom_site_label_1
_geom_angle_atom_site_label_2
_geom_angle_atom_site_label_3
_geom_angle
N4 C1 N3 109.6(4)
N4 C1 S2 126.8(4)
N3 C1 S2 123.6(4)
N3 C2 C3 103.5(4)
N3 C2 H2A 111.1
C3 C2 H2A 111.1
N3 C2 H2B 111.1
C3 C2 H2B 111.1
H2A C2 H2B 109.0
N4 C3 C2 101.8(4)
N4 C3 H3A 111.4
C2 C3 H3A 111.4
N4 C3 H3B 111.4
C2 C3 H3B 111.4
H3A C3 H3B 109.3
C5 C4 N3 109.0(6)
C5 C4 H4A 109.9
N3 C4 H4A 109.9
C5 C4 H4B 109.9
N3 C4 H4B 109.9
H4A C4 H4B 108.3
C4 C5 H5A 109.5
C4 C5 H5B 109.5
H5A C5 H5B 109.5
C4 C5 H5C 109.5
H5A C5 H5C 109.5
H5B C5 H5C 109.5
N1 C6 N2 110.4(4)
N1 C6 S1 125.5(3)
N2 C6 S1 124.1(4)
C8 C7 N2 119.0(6)
C8 C7 H7A 107.6
N2 C7 H7A 107.6
C8 C7 H7B 107.6
N2 C7 H7B 107.6
H7A C7 H7B 107.0
C7 C8 H8A 109.5
C7 C8 H8B 109.5
H8A C8 H8B 109.5
C7 C8 H8C 109.5
H8A C8 H8C 109.5
H8B C8 H8C 109.5
N2 C9 C10 104.0(4)
N2 C9 H9A 111.0
C10 C9 H9A 111.0
N2 C9 H9B 111.0
C10 C9 H9B 111.0
H9A C9 H9B 109.0
N1 C10 C9 102.1(4)
N1 C10 H10A 111.4
C9 C10 H10A 111.4
N1 C10 H10B 111.4
C9 C10 H10B 111.4
H10A C10 H10B 109.2
C6 N1 C10 112.9(4)
C6 N1 H1 120(4)
C10 N1 H1 127(4)
C6 N2 C7 123.4(4)
C6 N2 C9 110.5(4)
C7 N2 C9 125.6(4)
C1 N3 C2 111.1(4)
C1 N3 C4 128.1(5)
C2 N3 C4 120.6(4)
C1 N4 C3 114.0(4)
C1 N4 H4 122(4)
C3 N4 H4 124(4)
C6 S1 Cu1 110.40(16)
C1 S2 Cu1 110.30(16)
S2 Cu1 S1 110.50(5)
S2 Cu1 I1 124.77(4)
S1 Cu1 I1 124.72(4)

loop_
_geom_bond_atom_site_label_1
_geom_bond_atom_site_label_2
_geom_bond_distance
C1 N4 1.300(6)
C1 N3 1.323(5)
C1 S2 1.700(5)
C2 N3 1.463(6)
C2 C3 1.505(7)
C2 H2A 0.9700
C2 H2B 0.9700
C3 N4 1.445(6)
C3 H3A 0.9700
C3 H3B 0.9700
C4 C5 1.459(9)
C4 N3 1.515(7)
C4 H4A 0.9700
C4 H4B 0.9700
C5 H5A 0.9600
C5 H5B 0.9600
C5 H5C 0.9600
C6 N1 1.319(6)
C6 N2 1.321(5)
C6 S1 1.703(4)
C7 C8 1.449(11)
C7 N2 1.418(7)
C7 H7A 0.9700
C7 H7B 0.9700
C8 H8A 0.9600
C8 H8B 0.9600
C8 H8C 0.9600
C9 N2 1.470(6)
C9 C10 1.505(7)
C9 H9A 0.9700
C9 H9B 0.9700
C10 N1 1.452(6)
C10 H10A 0.9700
C10 H10B 0.9700
N1 H1 0.83(2)
N4 H4 0.82(4)
S1 Cu1 2.2365(13)
S2 Cu1 2.2345(14)
Cu1 I1 2.5397(7)

loop_
_geom_torsion_atom_site_label_1
_geom_torsion_atom_site_label_2
_geom_torsion_atom_site_label_3
_geom_torsion_atom_site_label_4
_geom_torsion
N3 C2 C3 N4 1.7(6)
N2 C9 C10 N1 -4.1(5)
N2 C6 N1 C10 -0.9(6)
S1 C6 N1 C10 177.9(4)
C9 C10 N1 C6 3.3(6)
N1 C6 N2 C7 -174.2(6)
S1 C6 N2 C7 7.0(8)
N1 C6 N2 C9 -2.1(6)
S1 C6 N2 C9 179.2(4)
C8 C7 N2 C6 -172.2(7)
C8 C7 N2 C9 16.9(11)
C10 C9 N2 C6 4.0(6)
C10 C9 N2 C7 175.9(6)
N4 C1 N3 C2 1.6(6)
S2 C1 N3 C2 -178.3(4)
N4 C1 N3 C4 -172.7(5)
S2 C1 N3 C4 7.4(8)
C3 C2 N3 C1 -2.1(6)
C3 C2 N3 C4 172.7(5)
C5 C4 N3 C1 -97.6(7)
C5 C4 N3 C2 88.6(7)
N3 C1 N4 C3 -0.4(6)
S2 C1 N4 C3 179.5(4)
C2 C3 N4 C1 -0.9(6)
N1 C6 S1 Cu1 3.4(5)
N2 C6 S1 Cu1 -178.0(3)
N4 C1 S2 Cu1 7.5(5)
N3 C1 S2 Cu1 -172.7(4)
C1 S2 Cu1 S1 171.87(17)
C1 S2 Cu1 I1 -7.70(19)
C6 S1 Cu1 S2 172.09(17)
C6 S1 Cu1 I1 -8.35(19)
